data_4127590
loop_
_publ_author_name
'Wang, Hai-Xu'
'Wan, Qingyun'
'Wu, Kai'
'Low, Kam-Hung'
'Yang, Chen'
'Zhou, Cong-Ying'
'Huang, Jie-Sheng'
'Che, Chi-Ming'

_publ_section_title
;
 Ruthenium(II) Porphyrin Quinoid Carbene Complexes: Synthesis, Crystal
 Structure, and Reactivity toward Carbene Transfer and Hydrogen Atom
 Transfer Reactions.
;
_journal_issue 22
_journal_name_full 'Journal of the American Chemical Society'
_journal_page_first 9027
_journal_page_last 9046
_journal_paper_doi 10.1021/jacs.9b03357
_journal_volume 141
_journal_year 2019
_chemical_formula_moiety 'C66 H64 N4 O3 Ru, C6 H14'
_chemical_formula_sum 'C72 H78 N4 O3 Ru'
_chemical_formula_weight 1148.45
_space_group_crystal_system monoclinic
_space_group_IT_number 14
_space_group_name_Hall '-P 2yn'
_space_group_name_H-M_alt 'P 1 21/n 1'
_symmetry_space_group_name_Hall '-P 2yn'
_symmetry_space_group_name_H-M 'P 1 21/n 1'
_atom_sites_solution_hydrogens geom
_atom_sites_solution_primary direct
_audit_creation_date 2019-01-03
_audit_creation_method
;
Olex2 1.2
(compiled 2018.05.29 svn.r3508 for OlexSys, GUI svn.r5506)
;
_cell_angle_alpha 90
_cell_angle_beta 108.391(3)
_cell_angle_gamma 90
_cell_formula_units_Z 4
_cell_length_a 17.3283(8)
_cell_length_b 18.8683(10)
_cell_length_c 20.1718(10)
_cell_measurement_reflns_used 351
_cell_measurement_temperature 100
_cell_measurement_theta_max 65.24
_cell_measurement_theta_min 3.96
_cell_volume 6258.4(5)
_computing_molecular_graphics 'Olex2 (Dolomanov et al., 2009)'
_computing_publication_material 'Olex2 (Dolomanov et al., 2009)'
_computing_structure_refinement 'ShelXL (Sheldrick, 2015)'
_computing_structure_solution 'ShelXS (Sheldrick, 2008)'
_diffrn_ambient_temperature 100
_diffrn_measured_fraction_theta_full 0.968
_diffrn_measured_fraction_theta_max 0.968
_diffrn_measurement_device_type 'Bruker P4'
_diffrn_measurement_method '\w scans'
_diffrn_radiation_monochromator graphite
_diffrn_radiation_type CuK\a
_diffrn_radiation_wavelength 1.54178
_diffrn_reflns_av_R_equivalents 0.0615
_diffrn_reflns_av_unetI/netI 0.0419
_diffrn_reflns_Laue_measured_fraction_full 0.968
_diffrn_reflns_Laue_measured_fraction_max 0.968
_diffrn_reflns_limit_h_max 15
_diffrn_reflns_limit_h_min -15
_diffrn_reflns_limit_k_max 16
_diffrn_reflns_limit_k_min -16
_diffrn_reflns_limit_l_max 17
_diffrn_reflns_limit_l_min -17
_diffrn_reflns_number 24880
_diffrn_reflns_point_group_measured_fraction_full 0.968
_diffrn_reflns_point_group_measured_fraction_max 0.968
_diffrn_reflns_theta_full 43.421
_diffrn_reflns_theta_max 43.421
_diffrn_reflns_theta_min 3.289
_exptl_absorpt_coefficient_mu 2.405
_exptl_absorpt_correction_T_max 0.7485
_exptl_absorpt_correction_T_min 0.5222
_exptl_absorpt_correction_type multi-scan
_exptl_absorpt_process_details SADABS
_exptl_crystal_colour 'clear dark red'
_exptl_crystal_colour_lustre clear
_exptl_crystal_colour_modifier dark
_exptl_crystal_colour_primary red
_exptl_crystal_density_diffrn 1.219
_exptl_crystal_description block
_exptl_crystal_F_000 2424
_exptl_crystal_recrystallization_method EA/Hex
_exptl_crystal_size_max 0.06
_exptl_crystal_size_mid 0.03
_exptl_crystal_size_min 0.03
_refine_diff_density_max 0.704
_refine_diff_density_min -0.675
_refine_diff_density_rms 0.080
_refine_ls_extinction_method none
_refine_ls_goodness_of_fit_ref 1.049
_refine_ls_hydrogen_treatment constr
_refine_ls_matrix_type full
_refine_ls_number_parameters 735
_refine_ls_number_reflns 4495
_refine_ls_number_restraints 522
_refine_ls_restrained_S_all 1.073
_refine_ls_R_factor_all 0.0862
_refine_ls_R_factor_gt 0.0689
_refine_ls_shift/su_max 0.001
_refine_ls_shift/su_mean 0.000
_refine_ls_structure_factor_coef Fsqd
_refine_ls_weighting_details 'w=1/[\s^2^(Fo^2^)+(0.1284P)^2^+12.2666P] where P=(Fo^2^+2Fc^2^)/3'
_refine_ls_weighting_scheme calc
_refine_ls_wR_factor_gt 0.1803
_refine_ls_wR_factor_ref 0.2020
_reflns_Friedel_coverage 0.000
_reflns_number_gt 3508
_reflns_number_total 4495
_reflns_threshold_expression 'I > 2\s(I)'
_cod_data_source_file ja9b03357_si_002.cif
_cod_data_source_block david271_0m-mon
_cod_database_code 4127590
_shelx_shelxl_version_number 2014/7
_shelx_space_group_comment
;
The symmetry employed for this shelxl refinement is uniquely defined
by the following loop, which should always be used as a source of
symmetry information in preference to the above space-group names.
They are only intended as comments.
;
_shelx_estimated_absorpt_t_max 0.931
_shelx_estimated_absorpt_t_min 0.869
_olex2_refinement_description
;
1. Fixed Uiso
 At 1.2 times of:
  All C(H) groups, All C(H,H) groups
 At 1.5 times of:
  All C(H,H,H) groups
2. Restrained distances
 C72-C71 = C71-C70 = C69-C70 = C68-C69 = C67-C68
 1.53 with sigma of 0.02
 C67-C69
 2.5 with sigma of 0.04
 C68-C70
 2.5 with sigma of 0.04
 C69-C71
 2.5 with sigma of 0.04
 C72-C70
 2.5 with sigma of 0.04
3. Restrained planarity
 C72, C71, C70, C69, C68, C67
 with sigma of 0.05
4. Uiso/Uaniso restraints and constraints
All non-hydrogen atoms have similar U: within 1.7A with sigma of 0.01 and sigma
for terminal atoms of 0.02
5.a Secondary CH2 refined with riding coordinates:
 C65(H65A,H65B), C70(H70A,H70B), C69(H69A,H69B), C68(H68A,H68B), C71(H71A,H71B)
5.b Aromatic/amide H refined with riding coordinates:
 C19(H19), C3(H3), C4(H4), C50(H50), C14(H14), C13(H13), C8(H8), C9(H9),
 C18(H18), C54(H54), C43(H43), C46(H46), C32(H32), C30(H30), C47(H47), C29(H29),
  C33(H33), C44(H44), C22(H22), C40(H40), C36(H36), C26(H26), C39(H39),
 C25(H25), C37(H37), C23(H23)
5.c Idealised Me refined as rotating group:
 C57(H57A,H57B,H57C), C58(H58A,H58B,H58C), C62(H62A,H62B,H62C), C61(H61A,H61B,
 H61C), C34(H34A,H34B,H34C), C56(H56A,H56B,H56C), C48(H48A,H48B,H48C), C60(H60A,
 H60B,H60C), C41(H41A,H41B,H41C), C27(H27A,H27B,H27C), C64(H64A,H64B,H64C),
 C66(H66A,H66B,H66C), C72(H72A,H72B,H72C), C67(H67A,H67B,H67C)
;
_olex2_submission_special_instructions 'No special instructions were received'

loop_
_space_group_symop_operation_xyz
'x, y, z'
'-x+1/2, y+1/2, -z+1/2'
'-x, -y, -z'
'x-1/2, -y-1/2, z-1/2'

loop_
_atom_site_label
_atom_site_type_symbol
_atom_site_fract_x
_atom_site_fract_y
_atom_site_fract_z
_atom_site_U_iso_or_equiv
_atom_site_adp_type
_atom_site_occupancy
_atom_site_site_symmetry_order
_atom_site_calc_flag
_atom_site_refinement_flags_posn
_atom_site_refinement_flags_adp
Ru1 Ru 0.50811(4) 0.85374(4) 0.75902(3) 0.0618(5) Uani 1 1 d . U
C2 C 0.3746(5) 0.8627(4) 0.8298(5) 0.066(2) Uani 1 1 d . U
C35 C 0.6209(6) 0.8632(6) 0.5621(5) 0.081(2) Uani 1 1 d . U
C21 C 0.3976(6) 0.8669(6) 0.9558(5) 0.079(2) Uani 1 1 d . U
C20 C 0.5163(6) 0.8666(4) 0.9127(5) 0.063(2) Uani 1 1 d . U
C42 C 0.7879(5) 0.8673(5) 0.9255(5) 0.070(2) Uani 1 1 d . U
C19 C 0.5719(5) 0.8729(5) 0.9811(5) 0.069(2) Uani 1 1 d . U
H19 H 0.5584 0.8760 1.0231 0.083 Uiso 1 1 calc R .
C3 C 0.2874(5) 0.8631(5) 0.8132(5) 0.073(2) Uani 1 1 d . U
H3 H 0.2579 0.8622 0.8456 0.088 Uiso 1 1 calc R .
C4 C 0.2557(6) 0.8650(5) 0.7432(5) 0.072(2) Uani 1 1 d . U
H4 H 0.1994 0.8658 0.7174 0.086 Uiso 1 1 calc R .
C50 C 0.4293(5) 0.7137(5) 0.7333(4) 0.061(2) Uani 1 1 d . U
H50 H 0.3800 0.7394 0.7149 0.074 Uiso 1 1 calc R .
N2 N 0.4589(4) 0.8630(3) 0.6541(4) 0.0615(18) Uani 1 1 d . U
N4 N 0.5572(4) 0.8627(3) 0.8652(4) 0.0621(19) Uani 1 1 d . U
N1 N 0.3939(4) 0.8632(3) 0.7687(4) 0.0592(18) Uani 1 1 d . U
C15 C 0.6948(5) 0.8601(4) 0.8042(5) 0.065(2) Uani 1 1 d . U
C5 C 0.3208(5) 0.8657(4) 0.7142(5) 0.067(2) Uani 1 1 d . U
C1 C 0.4320(6) 0.8643(4) 0.8972(5) 0.065(2) Uani 1 1 d . U
C16 C 0.7029(5) 0.8642(4) 0.8745(5) 0.063(2) Uani 1 1 d . U
C11 C 0.5855(6) 0.8617(4) 0.6210(5) 0.074(2) Uani 1 1 d . U
C7 C 0.3773(6) 0.8696(4) 0.6151(5) 0.064(2) Uani 1 1 d . U
C10 C 0.5007(6) 0.8670(4) 0.6064(5) 0.066(2) Uani 1 1 d . U
C12 C 0.6418(5) 0.8575(4) 0.6891(5) 0.066(2) Uani 1 1 d . U
C14 C 0.7598(6) 0.8587(5) 0.7743(5) 0.076(2) Uani 1 1 d . U
H14 H 0.8161 0.8588 0.8000 0.091 Uiso 1 1 calc R .
C13 C 0.7284(5) 0.8571(5) 0.7047(5) 0.075(2) Uani 1 1 d . U
H13 H 0.7577 0.8560 0.6720 0.090 Uiso 1 1 calc R .
C28 C 0.2289(5) 0.8704(5) 0.5927(5) 0.067(2) Uani 1 1 d . U
C8 C 0.3706(6) 0.8787(5) 0.5430(5) 0.072(2) Uani 1 1 d . U
H8 H 0.3215 0.8855 0.5057 0.087 Uiso 1 1 calc R .
C9 C 0.4456(6) 0.8759(5) 0.5375(5) 0.075(2) Uani 1 1 d . U
H9 H 0.4594 0.8793 0.4957 0.090 Uiso 1 1 calc R .
C6 C 0.3130(5) 0.8689(4) 0.6437(5) 0.065(2) Uani 1 1 d . U
C18 C 0.6472(6) 0.8737(5) 0.9755(5) 0.072(2) Uani 1 1 d . U
H18 H 0.6966 0.8783 1.0129 0.087 Uiso 1 1 calc R .
C17 C 0.6397(6) 0.8663(4) 0.9035(5) 0.065(2) Uani 1 1 d . U
C49 C 0.5060(4) 0.7562(5) 0.7598(3) 0.052(2) Uani 1 1 d . U
C51 C 0.4239(5) 0.6429(5) 0.7330(4) 0.062(2) Uani 1 1 d . U
C53 C 0.5798(5) 0.6399(5) 0.7844(4) 0.065(2) Uani 1 1 d . U
C52 C 0.5006(5) 0.6012(6) 0.7567(4) 0.070(2) Uani 1 1 d . U
C54 C 0.5777(5) 0.7107(5) 0.7849(4) 0.065(2) Uani 1 1 d . U
H54 H 0.6284 0.7342 0.8036 0.078 Uiso 1 1 calc R .
O1 O 0.4991(3) 0.5364(4) 0.7534(4) 0.109(3) Uani 1 1 d . U
C55 C 0.3426(5) 0.6047(5) 0.7093(5) 0.075(2) Uani 1 1 d . U
C57 C 0.3343(5) 0.5591(5) 0.7697(5) 0.091(3) Uani 1 1 d . U
H57A H 0.3746 0.5209 0.7794 0.136 Uiso 1 1 calc GR .
H57B H 0.2796 0.5387 0.7567 0.136 Uiso 1 1 calc GR .
H57C H 0.3435 0.5886 0.8114 0.136 Uiso 1 1 calc GR .
C58 C 0.3356(6) 0.5574(6) 0.6456(5) 0.110(4) Uani 1 1 d . U
H58A H 0.3452 0.5859 0.6084 0.166 Uiso 1 1 calc GR .
H58B H 0.2810 0.5367 0.6288 0.166 Uiso 1 1 calc GR .
H58C H 0.3762 0.5194 0.6590 0.166 Uiso 1 1 calc GR .
C59 C 0.6583(5) 0.5965(5) 0.8079(5) 0.081(2) Uani 1 1 d . U
C62 C 0.7313(6) 0.6461(6) 0.8376(7) 0.125(4) Uani 1 1 d . U
H62A H 0.7394 0.6746 0.7997 0.187 Uiso 1 1 calc GR .
H62B H 0.7802 0.6178 0.8595 0.187 Uiso 1 1 calc GR .
H62C H 0.7209 0.6775 0.8726 0.187 Uiso 1 1 calc GR .
C61 C 0.6685(5) 0.5543(6) 0.7459(5) 0.100(3) Uani 1 1 d . U
H61A H 0.6262 0.5178 0.7318 0.150 Uiso 1 1 calc GR .
H61B H 0.7221 0.5317 0.7599 0.150 Uiso 1 1 calc GR .
H61C H 0.6636 0.5865 0.7067 0.150 Uiso 1 1 calc GR .
C45 C 0.9420(6) 0.8739(6) 1.0254(5) 0.082(3) Uani 1 1 d . U
C43 C 0.8222(6) 0.8094(5) 0.9637(5) 0.086(3) Uani 1 1 d . U
H43 H 0.7931 0.7659 0.9568 0.103 Uiso 1 1 calc R .
C31 C 0.0734(6) 0.8725(6) 0.4951(5) 0.088(3) Uani 1 1 d . U
C46 C 0.9072(6) 0.9319(6) 0.9869(5) 0.092(3) Uani 1 1 d . U
H46 H 0.9359 0.9756 0.9946 0.111 Uiso 1 1 calc R .
C32 C 0.1013(6) 0.9294(6) 0.5372(5) 0.095(3) Uani 1 1 d . U
H32 H 0.0676 0.9699 0.5334 0.114 Uiso 1 1 calc R .
C30 C 0.1200(6) 0.8156(6) 0.5015(5) 0.089(3) Uani 1 1 d . U
H30 H 0.0996 0.7754 0.4730 0.107 Uiso 1 1 calc R .
C47 C 0.8318(5) 0.9284(5) 0.9376(5) 0.088(3) Uani 1 1 d . U
H47 H 0.8098 0.9695 0.9112 0.105 Uiso 1 1 calc R .
C29 C 0.1988(6) 0.8135(5) 0.5494(5) 0.080(2) Uani 1 1 d . U
H29 H 0.2317 0.7727 0.5520 0.096 Uiso 1 1 calc R .
C33 C 0.1789(6) 0.9288(5) 0.5856(5) 0.086(3) Uani 1 1 d . U
H33 H 0.1978 0.9691 0.6142 0.104 Uiso 1 1 calc R .
C34 C -0.0124(6) 0.8740(6) 0.4396(6) 0.114(4) Uani 1 1 d . U
H34A H -0.0540 0.8709 0.4630 0.171 Uiso 1 1 calc GR .
H34B H -0.0180 0.8338 0.4077 0.171 Uiso 1 1 calc GR .
H34C H -0.0192 0.9184 0.4130 0.171 Uiso 1 1 calc GR .
C44 C 0.9003(6) 0.8131(6) 1.0132(5) 0.090(3) Uani 1 1 d . U
H44 H 0.9238 0.7717 1.0383 0.108 Uiso 1 1 calc R .
C56 C 0.2719(6) 0.6568(5) 0.6898(7) 0.113(4) Uani 1 1 d . U
H56A H 0.2720 0.6840 0.7313 0.169 Uiso 1 1 calc GR .
H56B H 0.2206 0.6307 0.6720 0.169 Uiso 1 1 calc GR .
H56C H 0.2777 0.6893 0.6538 0.169 Uiso 1 1 calc GR .
C22 C 0.3791(7) 0.8085(7) 0.9858(6) 0.106(3) Uani 1 1 d . U
H22 H 0.3875 0.7635 0.9682 0.128 Uiso 1 1 calc R .
C40 C 0.6380(7) 0.9241(7) 0.5353(6) 0.107(3) Uani 1 1 d . U
H40 H 0.6281 0.9681 0.5540 0.128 Uiso 1 1 calc R .
C48 C 1.0247(6) 0.8774(6) 1.0814(5) 0.108(3) Uani 1 1 d . U
H48A H 1.0676 0.8745 1.0594 0.162 Uiso 1 1 calc GR .
H48B H 1.0301 0.8376 1.1138 0.162 Uiso 1 1 calc GR .
H48C H 1.0296 0.9221 1.1070 0.162 Uiso 1 1 calc GR .
C24 C 0.3308(8) 0.8721(8) 1.0661(6) 0.109(3) Uani 1 1 d . U
C36 C 0.6346(7) 0.8035(7) 0.5323(6) 0.109(3) Uani 1 1 d . U
H36 H 0.6232 0.7592 0.5496 0.130 Uiso 1 1 calc R .
C26 C 0.3769(7) 0.9267(7) 0.9803(6) 0.110(3) Uani 1 1 d . U
H26 H 0.3841 0.9699 0.9588 0.132 Uiso 1 1 calc R .
C38 C 0.6848(8) 0.8648(8) 0.4515(7) 0.115(3) Uani 1 1 d . U
C39 C 0.6700(8) 0.9230(7) 0.4808(6) 0.119(3) Uani 1 1 d . U
H39 H 0.6819 0.9671 0.4634 0.143 Uiso 1 1 calc R .
C25 C 0.3452(7) 0.9299(7) 1.0356(6) 0.120(3) Uani 1 1 d . U
H25 H 0.3338 0.9748 1.0517 0.143 Uiso 1 1 calc R .
C60 C 0.6570(6) 0.5457(6) 0.8661(6) 0.117(4) Uani 1 1 d . U
H60A H 0.6477 0.5724 0.9046 0.176 Uiso 1 1 calc GR .
H60B H 0.7092 0.5209 0.8831 0.176 Uiso 1 1 calc GR .
H60C H 0.6132 0.5111 0.8482 0.176 Uiso 1 1 calc GR .
C37 C 0.6655(8) 0.8049(7) 0.4762(7) 0.122(3) Uani 1 1 d . U
H37 H 0.6728 0.7615 0.4551 0.146 Uiso 1 1 calc R .
C23 C 0.3484(7) 0.8113(7) 1.0415(7) 0.119(3) Uani 1 1 d . U
H23 H 0.3397 0.7683 1.0625 0.143 Uiso 1 1 calc R .
C41 C 0.7211(9) 0.8637(7) 0.3912(7) 0.145(5) Uani 1 1 d . U
H41A H 0.6816 0.8833 0.3490 0.217 Uiso 1 1 calc GR .
H41B H 0.7340 0.8148 0.3823 0.217 Uiso 1 1 calc GR .
H41C H 0.7708 0.8923 0.4038 0.217 Uiso 1 1 calc GR .
C27 C 0.2910(9) 0.8752(8) 1.1243(7) 0.147(5) Uani 1 1 d . U
H27A H 0.3199 0.9098 1.1598 0.221 Uiso 1 1 calc GR .
H27B H 0.2937 0.8284 1.1459 0.221 Uiso 1 1 calc GR .
H27C H 0.2339 0.8896 1.1043 0.221 Uiso 1 1 calc GR .
N3 N 0.6227(4) 0.8587(3) 0.7495(4) 0.0618(19) Uani 1 1 d . U
O2 O 0.5165(4) 0.9783(5) 0.7553(4) 0.118(3) Uani 1 1 d . U
O3 O 0.4981(5) 1.0936(6) 0.7375(5) 0.161(3) Uani 1 1 d . U
C64 C 0.4433(9) 1.0471(8) 0.8155(8) 0.182(6) Uani 1 1 d . U
H64A H 0.3917 1.0210 0.8020 0.273 Uiso 1 1 calc GR .
H64B H 0.4323 1.0981 0.8130 0.273 Uiso 1 1 calc GR .
H64C H 0.4753 1.0343 0.8633 0.273 Uiso 1 1 calc GR .
C65 C 0.5449(10) 1.0836(9) 0.6789(9) 0.179(5) Uani 1 1 d . U
H65A H 0.5996 1.0625 0.6995 0.214 Uiso 1 1 calc R .
H65B H 0.5128 1.0543 0.6391 0.214 Uiso 1 1 calc R .
C66 C 0.5501(12) 1.1630(10) 0.6569(11) 0.240(8) Uani 1 1 d . U
H66A H 0.5453 1.1651 0.6072 0.360 Uiso 1 1 calc GR .
H66B H 0.6024 1.1832 0.6846 0.360 Uiso 1 1 calc GR .
H66C H 0.5057 1.1902 0.6651 0.360 Uiso 1 1 calc GR .
C63 C 0.4914(9) 1.0278(11) 0.7652(8) 0.138(4) Uani 1 1 d . U
C70 C 0.0502(13) 0.8524(11) 0.7941(12) 0.306(9) Uani 1 1 d D U
H70A H 0.0896 0.8878 0.7880 0.367 Uiso 1 1 calc R .
H70B H 0.0766 0.8053 0.8018 0.367 Uiso 1 1 calc R .
C69 C -0.0250(14) 0.8514(14) 0.7319(12) 0.320(10) Uani 1 1 d D U
H69A H -0.0525 0.8980 0.7256 0.384 Uiso 1 1 calc R .
H69B H -0.0635 0.8148 0.7376 0.384 Uiso 1 1 calc R .
C68 C 0.0040(16) 0.8338(15) 0.6686(14) 0.336(10) Uani 1 1 d D U
H68A H 0.0218 0.7839 0.6690 0.403 Uiso 1 1 calc R .
H68B H 0.0479 0.8660 0.6654 0.403 Uiso 1 1 calc R .
C71 C 0.0205(15) 0.8726(14) 0.8548(13) 0.307(10) Uani 1 1 d D U
H71A H -0.0027 0.9210 0.8489 0.369 Uiso 1 1 calc R .
H71B H -0.0211 0.8388 0.8597 0.369 Uiso 1 1 calc R .
C72 C 0.0955(16) 0.8687(11) 0.9160(13) 0.316(11) Uani 1 1 d D U
H72A H 0.1433 0.8698 0.8998 0.475 Uiso 1 1 calc GR .
H72B H 0.0954 0.8246 0.9416 0.475 Uiso 1 1 calc GR .
H72C H 0.0973 0.9093 0.9468 0.475 Uiso 1 1 calc GR .
C67 C -0.0785(19) 0.8483(15) 0.6097(15) 0.383(13) Uani 1 1 d D U
H67A H -0.0764 0.8280 0.5656 0.574 Uiso 1 1 calc GR .
H67B H -0.0875 0.8996 0.6042 0.574 Uiso 1 1 calc GR .
H67C H -0.1231 0.8266 0.6226 0.574 Uiso 1 1 calc GR .

loop_
_atom_site_aniso_label
_atom_site_aniso_U_11
_atom_site_aniso_U_22
_atom_site_aniso_U_33
_atom_site_aniso_U_23
_atom_site_aniso_U_13
_atom_site_aniso_U_12
Ru1 0.0365(6) 0.0831(7) 0.0637(7) -0.0012(3) 0.0130(4) -0.0001(3)
C2 0.042(4) 0.089(5) 0.069(5) -0.001(4) 0.020(4) 0.009(4)
C35 0.082(5) 0.093(6) 0.080(5) -0.009(5) 0.043(4) -0.013(5)
C21 0.077(5) 0.090(6) 0.080(5) -0.005(5) 0.037(4) 0.012(5)
C20 0.048(5) 0.080(5) 0.060(5) -0.006(4) 0.016(4) -0.003(4)
C42 0.041(5) 0.089(5) 0.077(5) 0.001(4) 0.015(4) -0.007(4)
C19 0.048(5) 0.097(5) 0.060(5) -0.004(4) 0.014(4) -0.002(4)
C3 0.044(5) 0.106(6) 0.073(5) -0.001(5) 0.024(4) 0.010(4)
C4 0.041(5) 0.104(6) 0.070(5) 0.003(4) 0.016(4) 0.008(4)
C50 0.026(4) 0.095(6) 0.062(5) 0.006(4) 0.012(4) 0.007(4)
N2 0.045(4) 0.075(4) 0.062(4) -0.004(3) 0.012(4) 0.000(3)
N4 0.047(4) 0.076(4) 0.061(4) -0.007(3) 0.014(4) -0.002(3)
N1 0.021(4) 0.086(4) 0.072(5) -0.007(3) 0.017(3) 0.008(3)
C15 0.032(4) 0.091(5) 0.075(5) 0.000(4) 0.024(4) -0.008(4)
C5 0.040(5) 0.091(5) 0.068(5) -0.007(4) 0.014(4) 0.006(4)
C1 0.050(5) 0.082(5) 0.066(5) -0.004(4) 0.021(4) 0.005(4)
C16 0.037(4) 0.088(5) 0.066(5) 0.000(4) 0.017(4) -0.004(4)
C11 0.065(5) 0.086(5) 0.072(5) -0.003(4) 0.024(4) -0.010(4)
C7 0.047(5) 0.079(5) 0.061(5) -0.003(4) 0.009(4) 0.005(4)
C10 0.052(5) 0.082(5) 0.064(5) -0.006(4) 0.017(4) 0.002(4)
C12 0.042(4) 0.093(5) 0.070(5) -0.005(4) 0.027(4) -0.011(4)
C14 0.043(5) 0.109(6) 0.076(5) -0.004(5) 0.017(5) -0.011(4)
C13 0.048(5) 0.112(6) 0.069(5) -0.004(5) 0.025(4) -0.013(4)
C28 0.044(5) 0.083(5) 0.071(5) -0.002(4) 0.014(4) 0.014(4)
C8 0.056(5) 0.094(5) 0.062(5) 0.001(4) 0.012(5) 0.001(4)
C9 0.062(5) 0.098(5) 0.064(5) -0.002(4) 0.019(5) 0.000(5)
C6 0.043(4) 0.082(5) 0.068(5) -0.005(4) 0.014(4) 0.012(4)
C18 0.052(5) 0.098(5) 0.062(5) -0.006(4) 0.011(4) -0.009(4)
C17 0.042(5) 0.084(5) 0.062(5) -0.005(4) 0.008(4) -0.005(4)
C49 0.019(4) 0.103(6) 0.032(4) 0.001(4) 0.007(3) 0.002(4)
C51 0.040(4) 0.085(5) 0.062(4) 0.008(4) 0.017(4) 0.002(4)
C53 0.045(4) 0.086(5) 0.061(4) -0.001(4) 0.011(4) 0.004(4)
C52 0.049(5) 0.084(6) 0.075(5) 0.001(5) 0.018(4) 0.010(5)
C54 0.041(5) 0.088(6) 0.061(5) -0.003(4) 0.007(4) -0.003(4)
O1 0.061(5) 0.079(5) 0.169(7) -0.004(4) 0.012(4) 0.001(4)
C55 0.043(5) 0.093(6) 0.083(6) 0.005(5) 0.011(4) -0.009(5)
C57 0.058(6) 0.118(8) 0.095(7) 0.011(6) 0.021(5) -0.017(5)
C58 0.082(7) 0.146(9) 0.091(7) -0.022(7) 0.010(6) -0.038(7)
C59 0.053(5) 0.100(6) 0.083(6) 0.006(5) 0.011(5) 0.018(5)
C62 0.049(7) 0.142(10) 0.153(10) -0.020(7) -0.010(7) 0.019(6)
C61 0.059(6) 0.133(8) 0.102(7) -0.011(6) 0.016(6) 0.031(6)
C45 0.046(5) 0.110(7) 0.086(6) -0.003(5) 0.014(5) -0.011(5)
C43 0.055(5) 0.094(6) 0.095(6) -0.004(5) 0.004(5) -0.009(5)
C31 0.059(5) 0.108(7) 0.087(6) 0.002(5) 0.011(5) 0.010(5)
C46 0.052(5) 0.105(6) 0.107(6) -0.004(5) 0.006(5) -0.018(5)
C32 0.063(5) 0.108(6) 0.100(6) -0.005(5) 0.006(5) 0.024(5)
C30 0.065(6) 0.096(6) 0.092(6) 0.000(5) 0.003(5) 0.005(5)
C47 0.047(5) 0.095(6) 0.105(6) 0.006(5) 0.001(5) -0.018(5)
C29 0.058(5) 0.089(6) 0.084(6) 0.000(5) 0.009(4) 0.014(5)
C33 0.060(5) 0.098(6) 0.087(5) -0.010(5) 0.003(5) 0.015(5)
C34 0.054(7) 0.151(9) 0.113(8) 0.005(7) -0.009(6) 0.006(6)
C44 0.058(6) 0.105(6) 0.093(6) 0.004(5) 0.003(5) -0.003(5)
C56 0.044(6) 0.121(8) 0.154(10) 0.015(7) 0.004(6) -0.018(6)
C22 0.113(7) 0.117(7) 0.108(7) 0.003(6) 0.061(5) 0.010(6)
C40 0.116(7) 0.116(7) 0.109(6) -0.011(6) 0.065(5) -0.023(6)
C48 0.052(7) 0.162(9) 0.092(7) -0.003(7) -0.004(6) -0.012(6)
C24 0.112(6) 0.135(8) 0.100(7) 0.014(6) 0.062(5) 0.019(6)
C36 0.121(7) 0.116(7) 0.109(7) -0.007(6) 0.065(5) -0.008(6)
C26 0.125(7) 0.120(7) 0.107(6) 0.006(6) 0.066(5) 0.009(6)
C38 0.126(7) 0.132(8) 0.110(7) -0.010(6) 0.072(6) -0.017(6)
C39 0.134(7) 0.128(8) 0.119(7) 0.002(6) 0.074(6) -0.028(6)
C25 0.130(7) 0.134(8) 0.120(7) -0.007(6) 0.075(6) 0.020(6)
C60 0.089(8) 0.136(9) 0.116(8) 0.027(7) 0.015(6) 0.052(7)
C37 0.141(7) 0.129(8) 0.118(7) -0.019(6) 0.072(6) -0.004(6)
C23 0.123(7) 0.134(7) 0.117(7) 0.018(6) 0.062(6) 0.009(6)
C41 0.141(11) 0.194(12) 0.130(10) -0.003(8) 0.087(9) -0.007(8)
C27 0.139(11) 0.202(12) 0.122(10) 0.020(8) 0.071(8) 0.017(9)
N3 0.021(4) 0.091(5) 0.074(5) 0.000(3) 0.017(4) -0.003(3)
O2 0.070(5) 0.140(8) 0.133(6) -0.018(5) 0.017(4) 0.014(5)
O3 0.143(7) 0.165(8) 0.190(7) 0.018(6) 0.072(6) 0.027(5)
C64 0.158(11) 0.202(13) 0.211(13) 0.013(11) 0.095(10) 0.037(10)
C65 0.168(9) 0.180(10) 0.205(10) 0.033(9) 0.083(8) 0.016(8)
C66 0.235(16) 0.221(16) 0.250(16) 0.057(13) 0.057(14) 0.008(13)
C63 0.103(7) 0.158(9) 0.157(7) 0.014(7) 0.048(6) 0.015(7)
C70 0.25(2) 0.321(17) 0.38(3) 0.056(19) 0.150(18) 0.038(16)
C69 0.26(2) 0.338(18) 0.39(3) 0.036(19) 0.140(18) 0.019(16)
C68 0.26(2) 0.362(19) 0.40(3) 0.02(2) 0.130(19) 0.002(17)
C71 0.26(2) 0.319(18) 0.38(3) 0.076(19) 0.149(18) 0.051(16)
C72 0.28(3) 0.33(2) 0.37(3) 0.07(2) 0.14(2) 0.07(2)
C67 0.31(3) 0.40(3) 0.45(3) 0.01(2) 0.12(2) 0.04(2)

loop_
_atom_type_symbol
_atom_type_description
_atom_type_scat_dispersion_real
_atom_type_scat_dispersion_imag
_atom_type_scat_source
C C 0.0181 0.0091 'International Tables Vol C Tables 4.2.6.8 and 6.1.1.4'
H H 0.0000 0.0000 'International Tables Vol C Tables 4.2.6.8 and 6.1.1.4'
N N 0.0311 0.0180 'International Tables Vol C Tables 4.2.6.8 and 6.1.1.4'
O O 0.0492 0.0322 'International Tables Vol C Tables 4.2.6.8 and 6.1.1.4'
Ru Ru 0.0552 3.2960 'International Tables Vol C Tables 4.2.6.8 and 6.1.1.4'

loop_
_geom_angle_atom_site_label_1
_geom_angle_atom_site_label_2
_geom_angle_atom_site_label_3
_geom_angle
N2 Ru1 N4 170.3(3)
N2 Ru1 N1 89.5(3)
N2 Ru1 N3 89.9(3)
N2 Ru1 O2 83.7(3)
N4 Ru1 N1 89.3(3)
N4 Ru1 N3 89.9(3)
N4 Ru1 O2 86.6(3)
N1 Ru1 O2 89.3(3)
C49 Ru1 N2 95.3(3)
C49 Ru1 N4 94.4(3)
C49 Ru1 N1 93.6(3)
C49 Ru1 N3 94.0(3)
C49 Ru1 O2 176.9(3)
N3 Ru1 N1 172.4(3)
N3 Ru1 O2 83.1(3)
N1 C2 C3 109.0(8)
N1 C2 C1 124.6(8)
C1 C2 C3 126.4(9)
C40 C35 C11 122.2(10)
C36 C35 C11 121.1(10)
C36 C35 C40 116.7(11)
C22 C21 C1 123.0(10)
C26 C21 C1 123.3(10)
C26 C21 C22 113.6(11)
N4 C20 C19 110.2(8)
N4 C20 C1 125.5(8)
C1 C20 C19 124.3(9)
C43 C42 C16 120.9(8)
C47 C42 C16 121.7(8)
C47 C42 C43 117.3(9)
C18 C19 C20 107.4(8)
C4 C3 C2 107.2(8)
C3 C4 C5 108.5(8)
C51 C50 C49 126.0(8)
C7 N2 Ru1 128.1(6)
C10 N2 Ru1 126.5(6)
C10 N2 C7 105.4(7)
C20 N4 Ru1 127.2(6)
C20 N4 C17 106.0(7)
C17 N4 Ru1 126.8(6)
C2 N1 Ru1 126.8(6)
C2 N1 C5 106.8(6)
C5 N1 Ru1 126.2(6)
C16 C15 C14 126.3(8)
N3 C15 C16 126.4(8)
N3 C15 C14 107.3(8)
N1 C5 C4 108.4(8)
C6 C5 C4 126.0(8)
C6 C5 N1 125.6(8)
C2 C1 C21 115.5(8)
C20 C1 C2 126.0(8)
C20 C1 C21 118.5(8)
C15 C16 C42 117.5(8)
C15 C16 C17 126.4(8)
C17 C16 C42 116.1(8)
C10 C11 C35 119.5(9)
C10 C11 C12 124.3(9)
C12 C11 C35 116.2(9)
N2 C7 C8 109.1(8)
N2 C7 C6 124.3(8)
C6 C7 C8 126.5(8)
N2 C10 C11 126.4(8)
N2 C10 C9 110.5(8)
C11 C10 C9 123.2(9)
C11 C12 C13 124.6(9)
N3 C12 C11 125.5(8)
N3 C12 C13 109.8(8)
C13 C14 C15 109.2(8)
C14 C13 C12 106.3(8)
C29 C28 C6 120.8(8)
C29 C28 C33 117.1(9)
C33 C28 C6 122.0(8)
C9 C8 C7 108.0(8)
C8 C9 C10 107.0(8)
C5 C6 C7 125.9(8)
C5 C6 C28 117.7(8)
C7 C6 C28 116.4(8)
C19 C18 C17 107.7(8)
N4 C17 C16 124.6(8)
N4 C17 C18 108.6(8)
C16 C17 C18 126.8(8)
C50 C49 Ru1 123.4(6)
C54 C49 Ru1 124.9(6)
C54 C49 C50 111.7(8)
C50 C51 C52 118.2(8)
C50 C51 C55 122.0(8)
C52 C51 C55 119.7(9)
C52 C53 C59 118.3(9)
C54 C53 C52 117.8(8)
C54 C53 C59 123.8(8)
C51 C52 C53 118.8(10)
O1 C52 C51 120.7(8)
O1 C52 C53 120.5(8)
C53 C54 C49 127.3(8)
C51 C55 C57 109.0(7)
C51 C55 C58 111.0(7)
C51 C55 C56 111.5(8)
C57 C55 C58 109.6(8)
C56 C55 C57 107.4(8)
C56 C55 C58 108.4(9)
C53 C59 C62 109.7(8)
C53 C59 C61 110.1(7)
C62 C59 C61 109.9(8)
C60 C59 C53 110.4(8)
C60 C59 C62 107.1(9)
C60 C59 C61 109.6(9)
C46 C45 C48 122.0(10)
C44 C45 C46 117.9(10)
C44 C45 C48 120.0(10)
C42 C43 C44 120.8(9)
C32 C31 C34 120.5(10)
C30 C31 C32 119.5(10)
C30 C31 C34 120.1(10)
C45 C46 C47 121.4(10)
C31 C32 C33 120.5(9)
C31 C30 C29 121.4(10)
C42 C47 C46 121.5(9)
C28 C29 C30 120.4(9)
C28 C33 C32 121.1(9)
C45 C44 C43 121.0(10)
C21 C22 C23 122.7(11)
C35 C40 C39 120.3(11)
C25 C24 C23 116.2(12)
C25 C24 C27 121.5(13)
C23 C24 C27 122.2(13)
C35 C36 C37 121.1(11)
C21 C26 C25 123.8(11)
C39 C38 C37 116.1(12)
C39 C38 C41 123.8(13)
C37 C38 C41 120.2(13)
C38 C39 C40 123.8(12)
C24 C25 C26 121.4(12)
C38 C37 C36 122.0(12)
C24 C23 C22 122.0(12)
C15 N3 Ru1 125.7(6)
C12 N3 Ru1 126.7(6)
C12 N3 C15 107.5(6)
C63 O2 Ru1 145.9(13)
C63 O3 C65 108.1(12)
C66 C65 O3 100.3(13)
O2 C63 O3 128.1(17)
O2 C63 C64 131.2(19)
O3 C63 C64 100.7(15)
C69 C70 C71 104.6(19)
C70 C69 C68 106(2)
C69 C68 C67 97.5(18)
C72 C71 C70 103.1(19)

loop_
_geom_bond_atom_site_label_1
_geom_bond_atom_site_label_2
_geom_bond_distance
Ru1 N2 2.025(7)
Ru1 N4 2.047(7)
Ru1 N1 2.057(6)
Ru1 C49 1.841(9)
Ru1 N3 2.056(6)
Ru1 O2 2.358(10)
C2 C3 1.440(12)
C2 N1 1.375(11)
C2 C1 1.410(12)
C35 C11 1.501(13)
C35 C40 1.341(13)
C35 C36 1.333(13)
C21 C1 1.484(13)
C21 C22 1.343(13)
C21 C26 1.326(13)
C20 C19 1.415(12)
C20 N4 1.362(11)
C20 C1 1.396(12)
C42 C16 1.508(12)
C42 C43 1.362(12)
C42 C47 1.360(12)
C19 C18 1.346(11)
C3 C4 1.344(12)
C4 C5 1.425(12)
C50 C49 1.498(11)
C50 C51 1.339(10)
N2 C7 1.389(10)
N2 C10 1.377(11)
N4 C17 1.396(10)
N1 C5 1.393(10)
C15 C16 1.383(12)
C15 C14 1.434(12)
C15 N3 1.381(10)
C5 C6 1.386(12)
C16 C17 1.396(12)
C11 C10 1.408(12)
C11 C12 1.414(13)
C7 C8 1.432(12)
C7 C6 1.408(12)
C10 C9 1.425(12)
C12 C13 1.432(12)
C12 N3 1.361(11)
C14 C13 1.338(12)
C28 C6 1.495(12)
C28 C29 1.379(12)
C28 C33 1.380(12)
C8 C9 1.340(12)
C18 C17 1.422(12)
C49 C54 1.462(11)
C51 C52 1.486(12)
C51 C55 1.520(12)
C53 C52 1.499(12)
C53 C54 1.337(10)
C53 C59 1.530(12)
C52 O1 1.225(11)
C55 C57 1.535(12)
C55 C58 1.538(13)
C55 C56 1.521(13)
C59 C62 1.536(14)
C59 C61 1.539(12)
C59 C60 1.521(13)
C45 C46 1.366(13)
C45 C44 1.337(13)
C45 C48 1.521(13)
C43 C44 1.407(13)
C31 C32 1.360(13)
C31 C30 1.325(13)
C31 C34 1.553(13)
C46 C47 1.372(12)
C32 C33 1.390(12)
C30 C29 1.403(12)
C22 C23 1.387(15)
C40 C39 1.379(14)
C24 C25 1.315(15)
C24 C23 1.323(15)
C24 C27 1.539(16)
C36 C37 1.398(15)
C26 C25 1.391(14)
C38 C39 1.310(15)
C38 C37 1.320(15)
C38 C41 1.536(16)
O2 C63 1.075(17)
O3 C65 1.642(16)
O3 C63 1.38(2)
C64 C63 1.547(19)
C65 C66 1.573(19)
C70 C69 1.498(19)
C70 C71 1.519(18)
C69 C68 1.548(18)
C68 C67 1.568(18)
C71 C72 1.484(18)
